data_1001856
loop_
_publ_author_name
'Choisnet, J'
'Rulmont, A'
'Tarte, P'

_publ_section_title
;
Ordering phenomena in the Li Sb O3 type structure: The new mixed
tellurates Li2 Ti Te O6 and Li2 Sn Te O6
;
_journal_coden_ASTM JSSCBI
_journal_name_full 'Journal of Solid State Chemistry'
_journal_page_first 272
_journal_page_last 278
_journal_paper_doi 10.1016/0022-4596(89)90292-2
_journal_volume 82
_journal_year 1989
_chemical_formula_structural 'Li2 Ti (Te O6)'
_chemical_formula_sum 'Li2 O6 Te Ti'
_chemical_name_systematic 'Dilithium titanium hexaoxotellurate'
_space_group_IT_number 34
_symmetry_cell_setting orthorhombic
_symmetry_Int_Tables_number 34
_symmetry_space_group_name_Hall 'P 2 -2n'
_symmetry_space_group_name_H-M 'P n n 2'
_cell_angle_alpha 90
_cell_angle_beta 90
_cell_angle_gamma 90
_cell_formula_units_Z 2
_cell_length_a 5.072(1)
_cell_length_b 4.903(1)
_cell_length_c 8.402(2)
_cell_volume 208.9
_refine_ls_R_factor_all 0.038
_cod_database_code 1001856

loop_
_symmetry_equiv_pos_as_xyz
x,y,z
-x,-y,z
1/2-x,1/2+y,1/2+z
1/2+x,1/2-y,1/2+z

loop_
_atom_site_label
_atom_site_type_symbol
_atom_site_symmetry_multiplicity
_atom_site_Wyckoff_symbol
_atom_site_fract_x
_atom_site_fract_y
_atom_site_fract_z
_atom_site_occupancy
_atom_site_attached_hydrogens
_atom_site_calc_flag
Li1 Li1+ 2 a 0. 0. 0.723(7) 1. 0 d
Li2 Li1+ 2 b 0. 0.5 0.790(6) 1. 0 d
Te1 Te6+ 2 a 0. 0. 0.1057(7) 0.94 0 d
Ti2 Ti4+ 2 a 0. 0. 0.1057(7) 0.06 0 d
Te2 Te6+ 2 b 0. 0.5 0.4026(7) 0.06 0 d
Ti1 Ti4+ 2 b 0. 0.5 0.4026(7) 0.94 0 d
O1 O2- 4 c 0.166(2) 0.254(4) 0.257(3) 1. 0 d
O2 O2- 4 c 0.669(2) 0.207(1) 0.078(4) 1. 0 d
O3 O2- 4 c 0.829(4) 0.793(2) 0.938(2) 1. 0 d

loop_
_atom_type_symbol
_atom_type_oxidation_number
Li1+ 1.000
Te6+ 6.000
Ti4+ 4.000
O2- -2.000
